data_4125766
loop_
_publ_author_name
'Deb, Arghya'
'Hazra, Avijit'
'Peng, Qian'
'Paton, Robert S.'
'Maiti, Debabrata'

_publ_section_title
;
 Detailed Mechanistic Studies on Palladium-Catalyzed Selective C-H
 Olefination with Aliphatic Alkenes: A Significant Influence of Proton
 Shuttling.
;
_journal_issue 2
_journal_name_full 'Journal of the American Chemical Society'
_journal_page_first 763
_journal_page_last 775
_journal_paper_doi 10.1021/jacs.6b10309
_journal_volume 139
_journal_year 2017
_chemical_formula_moiety 'C18 H13 N3 O Pd'
_chemical_formula_sum 'C18 H13 N3 O Pd'
_chemical_formula_weight 393.71
_chemical_name_systematic
;
 ?
;
_space_group_crystal_system monoclinic
_space_group_IT_number 14
_space_group_name_Hall '-P 2ybc'
_space_group_name_H-M_alt 'P 1 21/c 1'
_symmetry_space_group_name_Hall '-P 2ybc'
_symmetry_space_group_name_H-M 'P 1 21/c 1'
_atom_sites_solution_hydrogens geom
_audit_creation_date 2016-11-23
_audit_creation_method
;
Olex2 1.2
(compiled 2016.08.25 svn.r3337 for OlexSys, GUI svn.r5221)
;
_cell_angle_alpha 90
_cell_angle_beta 97.167(12)
_cell_angle_gamma 90
_cell_formula_units_Z 4
_cell_length_a 6.6497(8)
_cell_length_b 13.959(2)
_cell_length_c 16.001(2)
_cell_measurement_reflns_used 2108
_cell_measurement_temperature 293(2)
_cell_measurement_theta_max 69.7800
_cell_measurement_theta_min 4.2230
_cell_volume 1473.7(3)
_computing_cell_refinement 'CrysAlisPro 1.171.38.43 (Rigaku OD, 2015)'
_computing_data_collection 'CrysAlisPro 1.171.38.43 (Rigaku OD, 2015)'
_computing_data_reduction 'CrysAlisPro 1.171.38.43 (Rigaku OD, 2015)'
_computing_molecular_graphics 'Olex2 (Dolomanov et al., 2009)'
_computing_publication_material 'Olex2 (Dolomanov et al., 2009)'
_computing_structure_refinement 'ShelXL (Sheldrick, 2015)'
_diffrn_ambient_temperature 293(2)
_diffrn_detector 'CCD plate'
_diffrn_measured_fraction_theta_full 0.996
_diffrn_measured_fraction_theta_max 0.999
_diffrn_measurement_details
;
List of Runs (angles in degrees, time in seconds):

  # Type    Start    End  Width  t~exp~   \w     \q     \k     \f   Frames
--------------------------------------------------------------------------
  1  \w   -173.00 -11.00   1.00   16.00    -- -101.00   0.00 -36.00  162
  2  \w   -120.00  58.00   1.00   16.00    --  -32.00   0.00 -36.00  178
  3  \w    -91.00 -21.00   1.00   16.00    -- -101.00  72.00-180.00   70
  4  \w   -135.00 -11.00   1.00   16.00    -- -101.00  72.00 108.00  124
  5  \w   -137.00-106.00   1.00   16.00    -- -101.00 -72.00 -36.00   31
  6  \w   -106.00 -19.00   1.00   16.00    -- -101.00  72.00 -36.00   87
  7  \w   -149.00 -72.00   1.00   16.00    -- -101.00 -72.00  36.00   77
  8  \w   -191.00-161.00   1.00   16.00    -- -101.00 -72.00 108.00   30
  9  \w    -53.00 -23.00   1.00   16.00    -- -101.00  72.00  36.00   30
 10  \w   -173.00 -11.00   1.00   16.00    -- -101.00   0.00  36.00  162
 11  \w   -117.00  52.00   1.00   16.00    --  -32.00   0.00-108.00  169
 12  \w   -133.00 -28.00   1.00   16.00    -- -101.00  72.00-108.00  105
 13  \w   -191.00-136.00   1.00   16.00    -- -101.00 -72.00-108.00   55
 14  \w   -174.00 -87.00   1.00   16.00    -- -101.00 -72.00-180.00   87
;
_diffrn_measurement_device 'abstract diffractometer'
_diffrn_measurement_device_type 'dtrek-CrysAlisPro-abstract goniometer imported rigaku-d*trek images'
_diffrn_measurement_method '\w scans'
_diffrn_orient_matrix_type 'CrysAlisPro convention (1999,Acta A55,543-557)'
_diffrn_orient_matrix_UB_11 0.1691349000
_diffrn_orient_matrix_UB_12 0.0737278000
_diffrn_orient_matrix_UB_13 0.0250974000
_diffrn_orient_matrix_UB_21 -0.0713310000
_diffrn_orient_matrix_UB_22 0.0099000000
_diffrn_orient_matrix_UB_23 0.0875386000
_diffrn_orient_matrix_UB_31 0.1441168000
_diffrn_orient_matrix_UB_32 -0.0816389000
_diffrn_orient_matrix_UB_33 0.0334316000
_diffrn_radiation_monochromator graphite
_diffrn_radiation_probe x-ray
_diffrn_radiation_type CuK\a
_diffrn_radiation_wavelength 1.54184
_diffrn_reflns_av_R_equivalents 0.2188
_diffrn_reflns_av_unetI/netI 0.1327
_diffrn_reflns_Laue_measured_fraction_full 0.996
_diffrn_reflns_Laue_measured_fraction_max 0.999
_diffrn_reflns_limit_h_max 7
_diffrn_reflns_limit_h_min -7
_diffrn_reflns_limit_k_max 16
_diffrn_reflns_limit_k_min -16
_diffrn_reflns_limit_l_max 18
_diffrn_reflns_limit_l_min -18
_diffrn_reflns_number 12646
_diffrn_reflns_point_group_measured_fraction_full 0.996
_diffrn_reflns_point_group_measured_fraction_max 0.999
_diffrn_reflns_theta_full 25.500
_diffrn_reflns_theta_max 64.982
_diffrn_reflns_theta_min 4.217
_diffrn_source 'fine-focus sealed X-ray tube'
_diffrn_source_type 'Enhance (Cu) X-ray Source'
_exptl_absorpt_coefficient_mu 10.219
_exptl_absorpt_correction_T_max 1.00000
_exptl_absorpt_correction_T_min 0.48923
_exptl_absorpt_correction_type multi-scan
_exptl_absorpt_process_details
;
CrysAlisPro 1.171.38.43 (Rigaku Oxford Diffraction, 2015)
Empirical absorption correction using spherical harmonics,
 implemented in SCALE3 ABSPACK scaling algorithm.
;
_exptl_crystal_colour yellow
_exptl_crystal_density_diffrn 1.775
_exptl_crystal_F_000 784
_exptl_crystal_size_max 0.22
_exptl_crystal_size_mid 0.18
_exptl_crystal_size_min 0.12
_refine_diff_density_max 2.294
_refine_diff_density_min -3.208
_refine_diff_density_rms 0.468
_refine_ls_extinction_method none
_refine_ls_goodness_of_fit_ref 1.181
_refine_ls_hydrogen_treatment constr
_refine_ls_matrix_type full
_refine_ls_number_parameters 209
_refine_ls_number_reflns 2507
_refine_ls_number_restraints 36
_refine_ls_restrained_S_all 1.173
_refine_ls_R_factor_all 0.1825
_refine_ls_R_factor_gt 0.1212
_refine_ls_shift/su_max 0.000
_refine_ls_shift/su_mean 0.000
_refine_ls_structure_factor_coef Fsqd
_refine_ls_weighting_details
;
 w=1/[\s^2^(Fo^2^)+(0.2000P)^2^]
 where P=(Fo^2^+2Fc^2^)/3
;
_refine_ls_weighting_scheme calc
_refine_ls_wR_factor_gt 0.2936
_refine_ls_wR_factor_ref 0.3805
_reflns_Friedel_coverage 0.000
_reflns_number_gt 1406
_reflns_number_total 2507
_reflns_threshold_expression 'I > 2\s(I)'
_cod_data_source_file ja6b10309_si_005.cif
_cod_data_source_block dm-ad-161116_cu
_cod_database_code 4125766
_shelxl_version_number 2012-9
_shelx_space_group_comment
;
The symmetry employed for this shelxl refinement is uniquely defined
by the following loop, which should always be used as a source of
symmetry information in preference to the above space-group names.
They are only intended as comments.
;
_reflns_odcompleteness_completeness 95.89
_reflns_odcompleteness_iscentric 1
_reflns_odcompleteness_theta 74.40
_olex2_refinement_description
;
1. Fixed Uiso
 At 1.2 times of:
  All C(H) groups
 At 1.5 times of:
  All C(H,H,H) groups
2. Uiso/Uaniso restraints and constraints
Uanis(N1) \\sim Ueq, Uanis(C17) \\sim Ueq, Uanis(O1) \\sim Ueq, Uanis(C9) \\sim
Ueq, Uanis(C15) \\sim Ueq, Uanis(C16) \\sim Ueq: with sigma of 0.001 and sigma
for terminal atoms of 0.001
3.a Aromatic/amide H refined with riding coordinates:
 C10(H10), C11(H11), C9(H9), C13(H13), C15(H15), C14(H14), C2(H2), C4(H4),
 C5(H5), C3(H3)
3.b Idealised Me refined as rotating group:
 C18(H18A,H18B,H18C)
;
_olex2_submission_special_instructions 'No special instructions were received'
_oxdiff_exptl_absorpt_empirical_details
;
Empirical correction (ABSPACK) includes:
- Absorption correction using spherical harmonics
- Frame scaling
- Detector area scaling
;
_oxdiff_exptl_absorpt_empirical_full_max 2.964
_oxdiff_exptl_absorpt_empirical_full_min 0.524

loop_
_space_group_symop_operation_xyz
'x, y, z'
'-x, y+1/2, -z+1/2'
'-x, -y, -z'
'x, -y-1/2, z-1/2'

loop_
_atom_site_label
_atom_site_type_symbol
_atom_site_fract_x
_atom_site_fract_y
_atom_site_fract_z
_atom_site_U_iso_or_equiv
_atom_site_adp_type
_atom_site_occupancy
_atom_site_site_symmetry_order
_atom_site_calc_flag
_atom_site_refinement_flags_posn
_atom_site_refinement_flags_adp
Pd1 Pd 0.41580(19) 0.34963(12) 0.55044(8) 0.0531(7) Uani 1 1 d . .
N1 N 0.296(2) 0.3654(10) 0.6570(9) 0.039(3) Uani 1 1 d . U
C1 C 0.173(3) 0.2689(16) 0.5222(13) 0.059(6) Uani 1 1 d . .
N2 N 0.635(2) 0.4436(13) 0.6138(9) 0.054(4) Uani 1 1 d . .
N3 N 0.529(3) 0.3313(12) 0.4405(11) 0.058(5) Uani 1 1 d . .
C6 C 0.058(3) 0.2576(14) 0.5880(10) 0.044(4) Uani 1 1 d . .
C8 C 0.401(2) 0.4212(17) 0.7134(10) 0.055(6) Uani 1 1 d . .
C12 C 0.711(3) 0.5204(16) 0.7476(12) 0.059(5) Uani 1 1 d . .
C10 C 0.484(3) 0.4995(15) 0.8521(12) 0.056(5) Uani 1 1 d . .
H10 H 0.4506 0.5086 0.9064 0.068 Uiso 1 1 calc R .
C11 C 0.656(3) 0.5401(18) 0.8327(11) 0.063(6) Uani 1 1 d . .
H11 H 0.7356 0.5786 0.8709 0.075 Uiso 1 1 calc R .
C18 C 0.641(3) 0.2930(17) 0.2964(9) 0.053(5) Uani 1 1 d . .
H18A H 0.5390 0.2559 0.2630 0.079 Uiso 1 1 calc GR .
H18B H 0.7657 0.2576 0.3041 0.079 Uiso 1 1 calc GR .
H18C H 0.6613 0.3522 0.2681 0.079 Uiso 1 1 calc GR .
C16 C 0.584(3) 0.4651(13) 0.6931(11) 0.043(4) Uani 1 1 d . U
C9 C 0.351(3) 0.4444(14) 0.7963(12) 0.052(4) Uani 1 1 d . U
H9 H 0.2293 0.4228 0.8128 0.062 Uiso 1 1 calc R .
C13 C 0.891(3) 0.5606(17) 0.7217(12) 0.062(6) Uani 1 1 d . .
H13 H 0.9772 0.5994 0.7572 0.075 Uiso 1 1 calc R .
C15 C 0.804(3) 0.4808(14) 0.5895(12) 0.052(5) Uani 1 1 d . U
H15 H 0.8361 0.4665 0.5359 0.063 Uiso 1 1 calc R .
C14 C 0.930(3) 0.5380(15) 0.6394(12) 0.058(5) Uani 1 1 d . .
H14 H 1.0445 0.5631 0.6194 0.070 Uiso 1 1 calc R .
C2 C 0.117(3) 0.2107(19) 0.4489(10) 0.063(6) Uani 1 1 d . .
H2 H 0.2004 0.2102 0.4062 0.076 Uiso 1 1 calc R .
C4 C -0.165(3) 0.1488(16) 0.5076(14) 0.064(6) Uani 1 1 d . .
H4 H -0.2763 0.1079 0.5030 0.076 Uiso 1 1 calc R .
C5 C -0.115(3) 0.1995(16) 0.5782(11) 0.055(5) Uani 1 1 d . .
H5 H -0.1956 0.1959 0.6214 0.066 Uiso 1 1 calc R .
C7 C 0.126(3) 0.3118(16) 0.6649(12) 0.054(5) Uani 1 1 d . .
C17 C 0.578(3) 0.3122(14) 0.3745(12) 0.046(4) Uani 1 1 d . U
O1 O 0.0380(18) 0.3081(10) 0.7298(8) 0.052(3) Uani 1 1 d . U
C3 C -0.049(3) 0.1580(14) 0.4406(13) 0.057(5) Uani 1 1 d . .
H3 H -0.0890 0.1267 0.3900 0.068 Uiso 1 1 calc R .

loop_
_atom_site_aniso_label
_atom_site_aniso_U_11
_atom_site_aniso_U_22
_atom_site_aniso_U_33
_atom_site_aniso_U_23
_atom_site_aniso_U_13
_atom_site_aniso_U_12
Pd1 0.0441(9) 0.0844(14) 0.0362(9) -0.0011(7) 0.0265(6) -0.0021(7)
N1 0.039(3) 0.040(3) 0.039(3) 0.0003(10) 0.0056(11) -0.0003(10)
C1 0.039(9) 0.080(16) 0.064(12) 0.009(11) 0.031(9) 0.000(10)
N2 0.049(8) 0.083(12) 0.035(7) -0.007(8) 0.024(6) -0.032(8)
N3 0.051(9) 0.068(12) 0.058(11) 0.002(9) 0.024(8) 0.000(8)
C6 0.045(9) 0.064(13) 0.028(8) 0.004(8) 0.021(7) 0.004(9)
C8 0.037(9) 0.100(18) 0.033(9) 0.014(10) 0.019(7) 0.012(10)
C12 0.045(10) 0.086(16) 0.051(11) -0.002(11) 0.029(8) 0.000(10)
C10 0.070(13) 0.061(13) 0.041(10) 0.003(10) 0.022(9) -0.007(11)
C11 0.048(10) 0.108(18) 0.034(9) -0.014(11) 0.015(8) -0.004(11)
C18 0.057(11) 0.086(16) 0.018(8) 0.000(9) 0.014(7) -0.002(10)
C16 0.043(4) 0.044(4) 0.043(4) -0.0001(10) 0.0057(11) -0.0001(10)
C9 0.052(5) 0.052(5) 0.052(5) 0.0002(10) 0.0069(12) 0.0001(10)
C13 0.065(12) 0.086(16) 0.039(10) -0.012(10) 0.021(9) -0.023(12)
C15 0.052(5) 0.053(5) 0.052(5) 0.0000(10) 0.0071(12) -0.0002(10)
C14 0.048(10) 0.073(15) 0.057(12) 0.003(11) 0.025(9) -0.003(10)
C2 0.053(11) 0.12(2) 0.025(9) -0.019(11) 0.026(8) -0.012(12)
C4 0.047(11) 0.089(18) 0.060(14) -0.005(12) 0.028(10) -0.012(10)
C5 0.058(11) 0.076(14) 0.038(10) 0.018(10) 0.027(8) 0.022(11)
C7 0.054(11) 0.061(13) 0.056(12) 0.011(10) 0.035(9) 0.014(10)
C17 0.046(4) 0.046(4) 0.046(4) 0.0000(10) 0.0061(11) 0.0002(10)
O1 0.052(3) 0.052(3) 0.051(3) -0.0001(10) 0.0075(11) -0.0002(10)
C3 0.073(14) 0.051(13) 0.047(11) -0.015(9) 0.008(10) -0.011(10)

loop_
_atom_type_symbol
_atom_type_description
_atom_type_scat_dispersion_real
_atom_type_scat_dispersion_imag
_atom_type_scat_source
C C 0.0181 0.0091 'International Tables Vol C Tables 4.2.6.8 and 6.1.1.4'
H H 0.0000 0.0000 'International Tables Vol C Tables 4.2.6.8 and 6.1.1.4'
Pd Pd 0.1215 3.9337 'International Tables Vol C Tables 4.2.6.8 and 6.1.1.4'
N N 0.0311 0.0180 'International Tables Vol C Tables 4.2.6.8 and 6.1.1.4'
O O 0.0492 0.0322 'International Tables Vol C Tables 4.2.6.8 and 6.1.1.4'

loop_
_geom_angle_atom_site_label_1
_geom_angle_atom_site_label_2
_geom_angle_atom_site_label_3
_geom_angle
N1 Pd1 N2 81.2(5)
N1 Pd1 N3 178.0(6)
C1 Pd1 N1 81.6(7)
C1 Pd1 N2 162.8(6)
C1 Pd1 N3 96.4(7)
N3 Pd1 N2 100.8(6)
C8 N1 Pd1 114.5(11)
C8 N1 C7 129.0(16)
C7 N1 Pd1 116.3(12)
C6 C1 Pd1 113.9(15)
C6 C1 C2 116.4(18)
C2 C1 Pd1 129.0(12)
C16 N2 Pd1 109.7(10)
C15 N2 Pd1 130.7(13)
C15 N2 C16 119.6(16)
C17 N3 Pd1 172.2(17)
C1 C6 C5 120.2(17)
C1 C6 C7 115.8(17)
C5 C6 C7 123.9(15)
N1 C8 C16 119.3(15)
N1 C8 C9 126.3(16)
C16 C8 C9 114.3(17)
C16 C12 C11 119.0(17)
C16 C12 C13 120.5(17)
C13 C12 C11 120.4(18)
C11 C10 H10 117.7
C11 C10 C9 124.7(17)
C9 C10 H10 117.7
C12 C11 H11 121.7
C10 C11 C12 116.7(18)
C10 C11 H11 121.7
H18A C18 H18B 109.5
H18A C18 H18C 109.5
H18B C18 H18C 109.5
C17 C18 H18A 109.5
C17 C18 H18B 109.5
C17 C18 H18C 109.5
N2 C16 C8 115.2(16)
C12 C16 N2 120.0(16)
C12 C16 C8 124.7(17)
C8 C9 H9 119.8
C10 C9 C8 120.4(17)
C10 C9 H9 119.8
C12 C13 H13 121.9
C14 C13 C12 116.2(19)
C14 C13 H13 121.9
N2 C15 H15 118.7
N2 C15 C14 122.6(18)
C14 C15 H15 118.7
C13 C14 H14 119.5
C15 C14 C13 120.9(18)
C15 C14 H14 119.5
C1 C2 H2 119.2
C3 C2 C1 121.6(16)
C3 C2 H2 119.2
C5 C4 H4 120.3
C5 C4 C3 119.4(19)
C3 C4 H4 120.3
C6 C5 H5 119.4
C4 C5 C6 121.2(16)
C4 C5 H5 119.4
N1 C7 C6 112.1(14)
O1 C7 N1 124.9(19)
O1 C7 C6 123.0(18)
N3 C17 C18 178(2)
C2 C3 C4 120.5(19)
C2 C3 H3 119.7
C4 C3 H3 119.7

loop_
_geom_bond_atom_site_label_1
_geom_bond_atom_site_label_2
_geom_bond_distance
Pd1 N1 1.983(15)
Pd1 C1 1.97(2)
Pd1 N2 2.124(15)
Pd1 N3 2.013(16)
N1 C8 1.33(2)
N1 C7 1.37(2)
C1 C6 1.39(2)
C1 C2 1.44(3)
N2 C16 1.39(2)
N2 C15 1.34(2)
N3 C17 1.18(2)
C6 C5 1.40(3)
C6 C7 1.47(3)
C8 C16 1.43(2)
C8 C9 1.45(2)
C12 C11 1.48(2)
C12 C16 1.37(3)
C12 C13 1.43(3)
C10 H10 0.9300
C10 C11 1.35(3)
C10 C9 1.41(3)
C11 H11 0.9300
C18 H18A 0.9600
C18 H18B 0.9600
C18 H18C 0.9600
C18 C17 1.39(2)
C9 H9 0.9300
C13 H13 0.9300
C13 C14 1.41(2)
C15 H15 0.9300
C15 C14 1.34(3)
C14 H14 0.9300
C2 H2 0.9300
C2 C3 1.32(3)
C4 H4 0.9300
C4 C5 1.34(3)
C4 C3 1.40(3)
C5 H5 0.9300
C7 O1 1.254(19)
C3 H3 0.9300

loop_
_geom_torsion_atom_site_label_1
_geom_torsion_atom_site_label_2
_geom_torsion_atom_site_label_3
_geom_torsion_atom_site_label_4
_geom_torsion
Pd1 N1 C8 C16 1(2)
Pd1 N1 C8 C9 -179.4(16)
Pd1 N1 C7 C6 -4(2)
Pd1 N1 C7 O1 175.2(15)
Pd1 C1 C6 C5 -177.7(14)
Pd1 C1 C6 C7 4(2)
Pd1 C1 C2 C3 177.8(17)
Pd1 N2 C16 C8 0(2)
Pd1 N2 C16 C12 176.2(15)
Pd1 N2 C15 C14 -178.2(15)
N1 C8 C16 N2 -1(3)
N1 C8 C16 C12 -176.8(18)
N1 C8 C9 C10 175.7(19)
C1 C6 C5 C4 4(3)
C1 C6 C7 N1 0(3)
C1 C6 C7 O1 -179.4(19)
C1 C2 C3 C4 -7(4)
N2 C15 C14 C13 1(3)
C6 C1 C2 C3 8(3)
C8 N1 C7 C6 -178.4(17)
C8 N1 C7 O1 1(3)
C12 C13 C14 C15 -1(3)
C11 C12 C16 N2 -178.3(19)
C11 C12 C16 C8 -2(3)
C11 C12 C13 C14 -179.8(19)
C11 C10 C9 C8 5(3)
C16 N2 C15 C14 1(3)
C16 C8 C9 C10 -5(3)
C16 C12 C11 C10 2(3)
C16 C12 C13 C14 -1(3)
C9 C8 C16 N2 180.0(16)
C9 C8 C16 C12 4(3)
C9 C10 C11 C12 -3(3)
C13 C12 C11 C10 -180(2)
C13 C12 C16 N2 3(3)
C13 C12 C16 C8 179(2)
C15 N2 C16 C8 -179.5(18)
C15 N2 C16 C12 -3(3)
C2 C1 C6 C5 -6(3)
C2 C1 C6 C7 175.4(19)
C5 C6 C7 N1 -178.1(17)
C5 C6 C7 O1 2(3)
C5 C4 C3 C2 5(3)
C7 N1 C8 C16 175.3(18)
C7 N1 C8 C9 -5(3)
C7 C6 C5 C4 -177(2)
C3 C4 C5 C6 -3(3)
